data_4031117
loop_
_publ_author_name
'DeAngelis, A. J.'
'Gildner, Peter G.'
'Chow, Ruishan'
'Colacot, Thomas J.'

_publ_section_title
;
 Generating Active &quot;L-Pd(0)&quot; via Neutral or Cationic
 \p-Allylpalladium Complexes Featuring Biaryl/Bipyrazolylphosphines:
 Synthetic, Mechanistic, and Structure-Activity Studies in Challenging
 Cross-Coupling Reactions.
;
_journal_issue 13
_journal_name_full 'The Journal of organic chemistry'
_journal_page_first 6794
_journal_page_last 6813
_journal_paper_doi 10.1021/acs.joc.5b01005
_journal_volume 80
_journal_year 2015
_chemical_formula_sum 'C51 H63 N O2 P Pd'
_chemical_formula_weight 859.39
_space_group_crystal_system monoclinic
_space_group_IT_number 4
_space_group_name_Hall 'P 2yb'
_space_group_name_H-M_alt 'P 1 21 1'
_symmetry_space_group_name_Hall 'P 2yb'
_symmetry_space_group_name_H-M 'P 1 21 1'
_atom_sites_solution_hydrogens geom
_audit_creation_method SHELXL-2014/7
_cell_angle_alpha 90
_cell_angle_beta 91.659(2)
_cell_angle_gamma 90
_cell_formula_units_Z 4
_cell_length_a 10.5192(2)
_cell_length_b 21.7942(5)
_cell_length_c 19.6037(5)
_cell_measurement_reflns_used 8986
_cell_measurement_temperature 200(2)
_cell_measurement_theta_max 67.83
_cell_measurement_theta_min 3.03
_cell_volume 4492.41(18)
_computing_cell_refinement 'Bruker SAINT'
_computing_data_collection 'Bruker APEX2'
_computing_data_reduction 'Bruker SAINT'
_computing_molecular_graphics 'Bruker SHELXTL'
_computing_publication_material 'Bruker SHELXTL'
_computing_structure_refinement 'SHELXL-2014/7 (Sheldrick, 2014)'
_computing_structure_solution 'SHELXS-97 (Sheldrick 2008)'
_diffrn_ambient_temperature 200(2)
_diffrn_detector_area_resol_mean 8.33
_diffrn_measured_fraction_theta_full 1.000
_diffrn_measured_fraction_theta_max 0.998
_diffrn_measurement_device_type 'Bruker AXS APEX diffractometer'
_diffrn_measurement_method '\f and \w scans'
_diffrn_radiation_type CuK\a
_diffrn_radiation_wavelength 1.54178
_diffrn_reflns_av_R_equivalents 0.1409
_diffrn_reflns_av_unetI/netI 0.0888
_diffrn_reflns_laue_measured_fraction_full 1.000
_diffrn_reflns_laue_measured_fraction_max 0.998
_diffrn_reflns_limit_h_max 12
_diffrn_reflns_limit_h_min -12
_diffrn_reflns_limit_k_max 25
_diffrn_reflns_limit_k_min -26
_diffrn_reflns_limit_l_max 23
_diffrn_reflns_limit_l_min -23
_diffrn_reflns_number 87132
_diffrn_reflns_point_group_measured_fraction_full 0.996
_diffrn_reflns_point_group_measured_fraction_max 0.991
_diffrn_reflns_theta_full 67.679
_diffrn_reflns_theta_max 70.353
_diffrn_reflns_theta_min 3.033
_exptl_absorpt_coefficient_mu 3.961
_exptl_absorpt_correction_T_max 0.7533
_exptl_absorpt_correction_T_min 0.5955
_exptl_absorpt_correction_type multi-scan
_exptl_absorpt_process_details 'APEX2 (Bruker, 2007)'
_exptl_crystal_colour yellow
_exptl_crystal_density_diffrn 1.271
_exptl_crystal_description plate
_exptl_crystal_F_000 1812
_exptl_crystal_size_max 0.156
_exptl_crystal_size_mid 0.127
_exptl_crystal_size_min 0.037
_refine_diff_density_max 0.591
_refine_diff_density_min -1.914
_refine_diff_density_rms 0.108
_refine_ls_abs_structure_details
; 
 Flack x determined using 4438 quotients [(I+)-(I-)]/[(I+)+(I-)] 
 (Parsons, Flack and Wagner, Acta Cryst. B69 (2013) 249-259). 
;
_refine_ls_abs_structure_Flack 0.014(10)
_refine_ls_extinction_method none
_refine_ls_goodness_of_fit_ref 1.094
_refine_ls_hydrogen_treatment constr
_refine_ls_matrix_type full
_refine_ls_number_parameters 1007
_refine_ls_number_reflns 16990
_refine_ls_number_restraints 151
_refine_ls_restrained_S_all 1.093
_refine_ls_R_factor_all 0.1002
_refine_ls_R_factor_gt 0.0816
_refine_ls_shift/su_max 0.000
_refine_ls_shift/su_mean 0.000
_refine_ls_structure_factor_coef Fsqd
_refine_ls_weighting_details 'w=1/[\s^2^(Fo^2^)+(0.1256P)^2^] where P=(Fo^2^+2Fc^2^)/3'
_refine_ls_weighting_scheme calc
_refine_ls_wR_factor_gt 0.2032
_refine_ls_wR_factor_ref 0.2184
_reflns_Friedel_coverage 0.934
_reflns_friedel_fraction_full 0.992
_reflns_friedel_fraction_max 0.985
_reflns_number_gt 12998
_reflns_number_total 16990
_reflns_threshold_expression 'I > 2\s(I)'
_cod_data_source_file jo5b01005_si_007.cif
_cod_data_source_block jmca040
_cod_depositor_comments 'Adding full bibliography for 4031112--4031118.cif.'
_cod_database_code 4031117
_shelx_shelxl_version_number 2014/7
_shelx_space_group_comment
; 
The symmetry employed for this shelxl refinement is uniquely defined 
by the following loop, which should always be used as a source of 
symmetry information in preference to the above space-group names. 
They are only intended as comments. 
;
_shelx_estimated_absorpt_t_min 0.577
_shelx_estimated_absorpt_t_max 0.867

loop_
_space_group_symop_operation_xyz
'x, y, z'
'-x, y+1/2, -z'

loop_
_atom_site_label
_atom_site_type_symbol
_atom_site_fract_x
_atom_site_fract_y
_atom_site_fract_z
_atom_site_U_iso_or_equiv
_atom_site_adp_type
_atom_site_occupancy
_atom_site_site_symmetry_order
_atom_site_calc_flag
_atom_site_refinement_flags_posn
_atom_site_refinement_flags_adp
Pd1 Pd 0.44942(8) 0.41766(4) 0.50658(5) 0.0426(2) Uani 1 1 d . .
Pd2 Pd 0.64188(8) 0.58083(4) 0.93980(5) 0.0449(2) Uani 1 1 d . .
P1 P 0.5560(3) 0.32827(15) 0.52382(18) 0.0425(7) Uani 1 1 d . .
P2 P 0.5170(3) 0.66440(15) 0.92158(18) 0.0424(7) Uani 1 1 d . .
N1 N 0.3688(11) 0.5012(6) 0.4863(6) 0.048(3) Uani 1 1 d . .
N2 N 0.7440(11) 0.5028(6) 0.9598(6) 0.049(3) Uani 1 1 d . .
O1 O 0.1997(9) 0.3247(5) 0.5630(5) 0.054(2) Uani 1 1 d . .
O2 O 0.3677(9) 0.3596(5) 0.3489(5) 0.051(2) Uani 1 1 d . .
O3 O 0.7457(10) 0.6620(5) 1.0844(5) 0.060(3) Uani 1 1 d . .
O4 O 0.8543(9) 0.6618(5) 0.8538(5) 0.050(2) Uani 1 1 d . .
C1 C 0.3772(13) 0.5337(7) 0.4272(7) 0.048(3) Uani 1 1 d . .
C2 C 0.4567(16) 0.5227(7) 0.3728(8) 0.059(4) Uani 1 1 d . .
H2 H 0.5139 0.4890 0.3735 0.071 Uiso 1 1 calc R U
C3 C 0.4496(16) 0.5633(8) 0.3164(9) 0.066(4) Uani 1 1 d . .
H3 H 0.5025 0.5565 0.2787 0.079 Uiso 1 1 calc R U
C4 C 0.3675(19) 0.6124(8) 0.3154(9) 0.074(5) Uani 1 1 d . .
H4 H 0.3656 0.6387 0.2768 0.089 Uiso 1 1 calc R U
C5 C 0.2887(17) 0.6248(7) 0.3678(8) 0.062(4) Uani 1 1 d . .
H5 H 0.2330 0.6591 0.3659 0.074 Uiso 1 1 calc R U
C6 C 0.2924(12) 0.5850(7) 0.4249(7) 0.051(3) Uani 1 1 d . .
C7 C 0.2263(12) 0.5830(7) 0.4884(7) 0.049(3) Uani 1 1 d . .
C8 C 0.1225(14) 0.6162(7) 0.5159(9) 0.060(4) Uani 1 1 d . .
H8 H 0.0821 0.6484 0.4908 0.072 Uiso 1 1 calc R U
C9 C 0.0828(15) 0.6004(7) 0.5793(9) 0.062(4) Uani 1 1 d . .
H9 H 0.0179 0.6240 0.5996 0.074 Uiso 1 1 calc R U
C10 C 0.1353(14) 0.5504(7) 0.6151(8) 0.055(3) Uani 1 1 d . .
H10 H 0.1033 0.5398 0.6584 0.066 Uiso 1 1 calc R U
C11 C 0.2331(14) 0.5163(7) 0.5884(8) 0.054(3) Uani 1 1 d . .
H11 H 0.2694 0.4830 0.6134 0.064 Uiso 1 1 calc R U
C12 C 0.2770(12) 0.5313(6) 0.5248(7) 0.043(3) Uani 1 1 d . .
C13 C 0.5749(14) 0.4841(7) 0.6216(7) 0.053(3) Uani 1 1 d . .
H13 H 0.4955 0.4789 0.6427 0.063 Uiso 1 1 calc R U
C14 C 0.6730(14) 0.5124(7) 0.6570(8) 0.057(3) Uani 1 1 d . .
H14 H 0.6609 0.5259 0.7024 0.069 Uiso 1 1 calc R U
C15 C 0.7874(15) 0.5213(7) 0.6279(8) 0.061(4) Uani 1 1 d . .
H15 H 0.8553 0.5398 0.6534 0.073 Uiso 1 1 calc R U
C16 C 0.8054(13) 0.5033(7) 0.5602(8) 0.056(3) Uani 1 1 d . .
H16 H 0.8846 0.5104 0.5395 0.067 Uiso 1 1 calc R U
C17 C 0.7063(13) 0.4747(7) 0.5235(8) 0.052(3) Uani 1 1 d . .
H17 H 0.7171 0.4632 0.4772 0.063 Uiso 1 1 calc R U
C18 C 0.5897(13) 0.4630(6) 0.5552(7) 0.047(3) Uani 1 1 d . .
C19 C 0.2875(10) 0.3457(6) 0.4571(7) 0.041(3) Uani 1 1 d . .
C20 C 0.1949(12) 0.3606(6) 0.5064(7) 0.044(3) Uani 1 1 d . .
C21 C 0.1090(12) 0.4084(6) 0.4955(7) 0.048(3) Uani 1 1 d . .
H21 H 0.0513 0.4196 0.5298 0.058 Uiso 1 1 calc R U
C22 C 0.1094(13) 0.4397(7) 0.4329(8) 0.052(3) Uani 1 1 d . .
H22 H 0.0508 0.4722 0.4249 0.062 Uiso 1 1 calc R U
C23 C 0.1931(12) 0.4242(7) 0.3826(8) 0.053(3) Uani 1 1 d . .
H23 H 0.1891 0.4449 0.3399 0.064 Uiso 1 1 calc R U
C24 C 0.2826(12) 0.3787(6) 0.3944(7) 0.046(3) Uani 1 1 d . .
C25 C 0.0908(14) 0.3223(7) 0.6066(7) 0.053(3) Uani 1 1 d . .
H25 H 0.0117 0.3350 0.5809 0.064 Uiso 1 1 calc R U
C26 C 0.118(2) 0.3649(10) 0.6666(10) 0.086(6) Uani 1 1 d . .
H26A H 0.1866 0.3478 0.6955 0.129 Uiso 1 1 calc R U
H26B H 0.0409 0.3690 0.6934 0.129 Uiso 1 1 calc R U
H26C H 0.1429 0.4053 0.6498 0.129 Uiso 1 1 calc R U
C27 C 0.0820(18) 0.2558(8) 0.6289(10) 0.074(5) Uani 1 1 d . .
H27A H 0.0707 0.2295 0.5887 0.112 Uiso 1 1 calc R U
H27B H 0.0093 0.2507 0.6586 0.112 Uiso 1 1 calc R U
H27C H 0.1603 0.2442 0.6540 0.112 Uiso 1 1 calc R U
C28 C 0.3519(15) 0.3787(7) 0.2777(7) 0.058(4) Uani 1 1 d . .
H28 H 0.3256 0.4227 0.2745 0.069 Uiso 1 1 calc R U
C29 C 0.4808(16) 0.3693(9) 0.2476(8) 0.067(4) Uani 1 1 d . .
H29A H 0.5417 0.3983 0.2685 0.100 Uiso 1 1 calc R U
H29B H 0.4750 0.3764 0.1982 0.100 Uiso 1 1 calc R U
H29C H 0.5096 0.3273 0.2565 0.100 Uiso 1 1 calc R U
C30 C 0.2534(16) 0.3378(9) 0.2445(10) 0.074(5) Uani 1 1 d . .
H30A H 0.2824 0.2951 0.2468 0.111 Uiso 1 1 calc R U
H30B H 0.2401 0.3499 0.1967 0.111 Uiso 1 1 calc R U
H30C H 0.1733 0.3418 0.2684 0.111 Uiso 1 1 calc R U
C31 C 0.3404(11) 0.2824(5) 0.4612(7) 0.041(3) Uani 1 1 d . .
C32 C 0.2621(12) 0.2351(6) 0.4352(7) 0.048(3) Uani 1 1 d . .
H32 H 0.1848 0.2451 0.4115 0.058 Uiso 1 1 calc R U
C33 C 0.2961(14) 0.1735(7) 0.4435(8) 0.056(3) Uani 1 1 d . .
H33 H 0.2400 0.1422 0.4276 0.067 Uiso 1 1 calc R U
C34 C 0.4106(14) 0.1581(7) 0.4746(8) 0.056(3) Uani 1 1 d . .
H34 H 0.4345 0.1163 0.4795 0.068 Uiso 1 1 calc R U
C35 C 0.4901(12) 0.2038(6) 0.4985(8) 0.050(3) Uani 1 1 d . .
H35 H 0.5692 0.1928 0.5197 0.060 Uiso 1 1 calc R U
C36 C 0.4578(13) 0.2671(6) 0.4927(7) 0.045(3) Uani 1 1 d . .
C37 C 0.4871(14) 0.3176(7) 0.6571(7) 0.055(3) Uani 1 1 d . .
H37A H 0.4645 0.3616 0.6540 0.066 Uiso 1 1 calc R U
H37B H 0.4126 0.2934 0.6407 0.066 Uiso 1 1 calc R U
C38 C 0.5188(17) 0.3010(9) 0.7322(9) 0.071(4) Uani 1 1 d . .
H38A H 0.4471 0.3132 0.7609 0.085 Uiso 1 1 calc R U
H38B H 0.5296 0.2560 0.7363 0.085 Uiso 1 1 calc R U
C39 C 0.6401(16) 0.3328(9) 0.7582(8) 0.070(4) Uani 1 1 d . .
H39A H 0.6284 0.3779 0.7563 0.084 Uiso 1 1 calc R U
H39B H 0.6582 0.3211 0.8063 0.084 Uiso 1 1 calc R U
C40 C 0.7508(16) 0.3145(8) 0.7148(8) 0.066(4) Uani 1 1 d . .
H40A H 0.7633 0.2695 0.7172 0.079 Uiso 1 1 calc R U
H40B H 0.8296 0.3346 0.7323 0.079 Uiso 1 1 calc R U
C41 C 0.7236(12) 0.3339(7) 0.6402(7) 0.051(3) Uani 1 1 d . .
H41A H 0.7159 0.3791 0.6378 0.061 Uiso 1 1 calc R U
H41B H 0.7959 0.3215 0.6120 0.061 Uiso 1 1 calc R U
C42 C 0.6007(11) 0.3045(6) 0.6111(7) 0.045(3) Uani 1 1 d . .
H42 H 0.6141 0.2590 0.6104 0.054 Uiso 1 1 calc R U
C43 C 0.7778(12) 0.2655(6) 0.4739(8) 0.053(3) Uani 1 1 d . .
H43A H 0.7970 0.2521 0.5213 0.064 Uiso 1 1 calc R U
H43B H 0.7262 0.2332 0.4509 0.064 Uiso 1 1 calc R U
C44 C 0.9007(14) 0.2742(8) 0.4367(9) 0.062(4) Uani 1 1 d . .
H44A H 0.9550 0.3040 0.4622 0.074 Uiso 1 1 calc R U
H44B H 0.9469 0.2347 0.4355 0.074 Uiso 1 1 calc R U
C45 C 0.8781(17) 0.2970(9) 0.3648(10) 0.074(5) Uani 1 1 d . .
H45A H 0.8336 0.2648 0.3377 0.089 Uiso 1 1 calc R U
H45B H 0.9610 0.3049 0.3438 0.089 Uiso 1 1 calc R U
C46 C 0.7976(15) 0.3567(8) 0.3626(8) 0.061(4) Uani 1 1 d . .
H46A H 0.8466 0.3907 0.3841 0.073 Uiso 1 1 calc R U
H46B H 0.7772 0.3680 0.3146 0.073 Uiso 1 1 calc R U
C47 C 0.6750(14) 0.3464(8) 0.4007(7) 0.055(3) Uani 1 1 d . .
H47A H 0.6238 0.3145 0.3769 0.066 Uiso 1 1 calc R U
H47B H 0.6249 0.3849 0.4002 0.066 Uiso 1 1 calc R U
C48 C 0.7011(13) 0.3267(7) 0.4746(7) 0.048(3) Uani 1 1 d . .
H48 H 0.7593 0.3583 0.4953 0.057 Uiso 1 1 calc R U
C49 C 0.7462(13) 0.4701(7) 1.0192(7) 0.050(3) Uani 1 1 d . .
C50 C 0.6862(15) 0.4854(7) 1.0796(8) 0.060(4) Uani 1 1 d . .
H50 H 0.6354 0.5213 1.0828 0.072 Uiso 1 1 calc R U
C51 C 0.7038(19) 0.4461(8) 1.1347(9) 0.072(5) Uani 1 1 d . .
H51 H 0.6635 0.4555 1.1762 0.087 Uiso 1 1 calc R U
C52 C 0.778(2) 0.3937(9) 1.1316(9) 0.081(6) Uani 1 1 d . .
H52 H 0.7871 0.3681 1.1707 0.097 Uiso 1 1 calc R U
C53 C 0.8376(17) 0.3783(8) 1.0723(8) 0.064(4) Uani 1 1 d . .
H53 H 0.8889 0.3425 1.0702 0.076 Uiso 1 1 calc R U
C54 C 0.8211(13) 0.4168(8) 1.0149(7) 0.054(3) Uani 1 1 d . .
C55 C 0.8679(12) 0.4158(7) 0.9465(7) 0.050(3) Uani 1 1 d . .
C56 C 0.9472(13) 0.3768(7) 0.9089(8) 0.054(3) Uani 1 1 d . .
H56 H 0.9831 0.3410 0.9294 0.065 Uiso 1 1 calc R U
C57 C 0.9712(14) 0.3910(7) 0.8430(8) 0.057(4) Uani 1 1 d . .
H57 H 1.0229 0.3643 0.8174 0.069 Uiso 1 1 calc R U
C58 C 0.9216(13) 0.4442(7) 0.8118(7) 0.051(3) Uani 1 1 d . .
H58 H 0.9425 0.4537 0.7662 0.061 Uiso 1 1 calc R U
C59 C 0.8415(14) 0.4833(7) 0.8474(7) 0.053(3) Uani 1 1 d . .
H59 H 0.8053 0.5186 0.8261 0.063 Uiso 1 1 calc R U
C60 C 0.8166(12) 0.4694(6) 0.9142(7) 0.044(3) Uani 1 1 d . .
C61 C 0.5036(15) 0.4971(7) 0.8473(9) 0.061(4) Uani 1 1 d . .
H61 H 0.5756 0.5034 0.8200 0.073 Uiso 1 1 calc R U
C62 C 0.4059(19) 0.4592(10) 0.8235(13) 0.093(7) Uani 1 1 d . .
H62 H 0.4117 0.4398 0.7803 0.112 Uiso 1 1 calc R U
C63 C 0.3026(19) 0.4497(9) 0.8614(14) 0.095(7) Uani 1 1 d . .
H63 H 0.2340 0.4258 0.8435 0.114 Uiso 1 1 calc R U
C64 C 0.2953(17) 0.4754(8) 0.9285(14) 0.090(7) Uani 1 1 d . .
H64 H 0.2252 0.4666 0.9564 0.108 Uiso 1 1 calc R U
C65 C 0.3943(14) 0.5138(7) 0.9518(12) 0.072(5) Uani 1 1 d . .
H65 H 0.3919 0.5319 0.9958 0.087 Uiso 1 1 calc R U
C66 C 0.4983(15) 0.5254(7) 0.9089(8) 0.056(4) Uani 1 1 d . .
C67 C 0.8012(12) 0.6612(6) 0.9693(7) 0.043(3) Uani 1 1 d . .
C68 C 0.8259(13) 0.6381(7) 1.0366(7) 0.051(3) Uani 1 1 d . .
C69 C 0.9192(14) 0.5944(7) 1.0497(8) 0.058(4) Uani 1 1 d . .
H69 H 0.9336 0.5792 1.0947 0.069 Uiso 1 1 calc R U
C70 C 0.9911(14) 0.5732(7) 0.9967(7) 0.053(3) Uani 1 1 d . .
H70 H 1.0533 0.5423 1.0054 0.063 Uiso 1 1 calc R U
C71 C 0.9746(13) 0.5957(6) 0.9321(8) 0.049(3) Uani 1 1 d . .
H71 H 1.0279 0.5817 0.8970 0.059 Uiso 1 1 calc R U
C72 C 0.8804(12) 0.6389(6) 0.9172(7) 0.046(3) Uani 1 1 d . .
C73 C 0.7875(17) 0.6619(11) 1.1549(8) 0.077(5) Uani 1 1 d . U
H73 H 0.8319 0.6222 1.1651 0.092 Uiso 1 1 calc R U
C74 C 0.668(2) 0.6648(12) 1.1951(10) 0.097(6) Uani 1 1 d . U
H74A H 0.6237 0.7036 1.1855 0.146 Uiso 1 1 calc R U
H74B H 0.6895 0.6623 1.2440 0.146 Uiso 1 1 calc R U
H74C H 0.6120 0.6305 1.1820 0.146 Uiso 1 1 calc R U
C75 C 0.878(2) 0.7132(14) 1.1676(13) 0.125(8) Uani 1 1 d . U
H75A H 0.9525 0.7078 1.1394 0.188 Uiso 1 1 calc R U
H75B H 0.9047 0.7136 1.2159 0.188 Uiso 1 1 calc R U
H75C H 0.8362 0.7522 1.1559 0.188 Uiso 1 1 calc R U
C76 C 0.9594(14) 0.6730(7) 0.8097(7) 0.052(3) Uani 1 1 d . .
H76 H 1.0236 0.6393 0.8148 0.062 Uiso 1 1 calc R U
C77 C 1.0201(16) 0.7342(8) 0.8285(10) 0.068(4) Uani 1 1 d . .
H77A H 0.9546 0.7662 0.8283 0.102 Uiso 1 1 calc R U
H77B H 1.0845 0.7445 0.7952 0.102 Uiso 1 1 calc R U
H77C H 1.0604 0.7314 0.8741 0.102 Uiso 1 1 calc R U
C78 C 0.9037(16) 0.6737(9) 0.7370(8) 0.069(4) Uani 1 1 d . .
H78A H 0.8694 0.6331 0.7256 0.103 Uiso 1 1 calc R U
H78B H 0.9705 0.6843 0.7052 0.103 Uiso 1 1 calc R U
H78C H 0.8354 0.7042 0.7335 0.103 Uiso 1 1 calc R U
C79 C 0.7397(12) 0.7226(5) 0.9606(7) 0.041(3) Uani 1 1 d . .
C80 C 0.8145(12) 0.7739(6) 0.9753(8) 0.053(3) Uani 1 1 d . .
H80 H 0.9008 0.7678 0.9894 0.063 Uiso 1 1 calc R U
C81 C 0.7675(15) 0.8349(7) 0.9702(8) 0.060(4) Uani 1 1 d . .
H81 H 0.8184 0.8692 0.9832 0.072 Uiso 1 1 calc R U
C82 C 0.6437(13) 0.8418(7) 0.9454(8) 0.053(3) Uani 1 1 d . .
H82 H 0.6099 0.8819 0.9390 0.063 Uiso 1 1 calc R U
C83 C 0.5677(13) 0.7912(6) 0.9296(7) 0.049(3) Uani 1 1 d . .
H83 H 0.4826 0.7976 0.9136 0.059 Uiso 1 1 calc R U
C84 C 0.6135(12) 0.7309(6) 0.9368(6) 0.044(3) Uani 1 1 d . .
C85 C 0.4330(15) 0.6567(10) 1.0536(8) 0.072(5) Uani 1 1 d . U
H85A H 0.4835 0.6183 1.0550 0.087 Uiso 1 1 calc R U
H85B H 0.4889 0.6907 1.0693 0.087 Uiso 1 1 calc R U
C86 C 0.3210(18) 0.6507(12) 1.1015(10) 0.093(6) Uani 1 1 d . U
H86A H 0.3535 0.6442 1.1488 0.111 Uiso 1 1 calc R U
H86B H 0.2685 0.6148 1.0880 0.111 Uiso 1 1 calc R U
C87 C 0.239(2) 0.7092(12) 1.0983(11) 0.096(6) Uani 1 1 d . U
H87A H 0.1642 0.7039 1.1274 0.115 Uiso 1 1 calc R U
H87B H 0.2890 0.7444 1.1161 0.115 Uiso 1 1 calc R U
C88 C 0.1953(16) 0.7217(9) 1.0270(10) 0.075(4) Uani 1 1 d . U
H88A H 0.1449 0.7601 1.0260 0.090 Uiso 1 1 calc R U
H88B H 0.1387 0.6880 1.0112 0.090 Uiso 1 1 calc R U
C89 C 0.3044(14) 0.7279(7) 0.9779(10) 0.062(4) Uani 1 1 d . U
H89A H 0.3578 0.7636 0.9911 0.075 Uiso 1 1 calc R U
H89B H 0.2699 0.7348 0.9310 0.075 Uiso 1 1 calc R U
C90 C 0.3857(13) 0.6691(7) 0.9798(7) 0.050(3) Uani 1 1 d . U
H90 H 0.3268 0.6347 0.9672 0.060 Uiso 1 1 calc R U
C91 C 0.3326(12) 0.6384(7) 0.8173(8) 0.054(3) Uani 1 1 d . .
H91A H 0.3543 0.5944 0.8232 0.065 Uiso 1 1 calc R U
H91B H 0.2633 0.6482 0.8487 0.065 Uiso 1 1 calc R U
C92 C 0.2864(15) 0.6496(8) 0.7439(8) 0.062(4) Uani 1 1 d . .
H92A H 0.2556 0.6924 0.7396 0.074 Uiso 1 1 calc R U
H92B H 0.2138 0.6220 0.7331 0.074 Uiso 1 1 calc R U
C93 C 0.3908(14) 0.6388(8) 0.6919(8) 0.064(4) Uani 1 1 d . .
H93A H 0.4162 0.5951 0.6924 0.077 Uiso 1 1 calc R U
H93B H 0.3580 0.6490 0.6454 0.077 Uiso 1 1 calc R U
C94 C 0.5048(15) 0.6786(9) 0.7099(8) 0.067(4) Uani 1 1 d . .
H94A H 0.4814 0.7223 0.7034 0.081 Uiso 1 1 calc R U
H94B H 0.5742 0.6691 0.6785 0.081 Uiso 1 1 calc R U
C95 C 0.5536(14) 0.6689(8) 0.7845(8) 0.059(4) Uani 1 1 d . .
H95A H 0.5888 0.6269 0.7892 0.071 Uiso 1 1 calc R U
H95B H 0.6233 0.6983 0.7948 0.071 Uiso 1 1 calc R U
C96 C 0.4492(12) 0.6775(6) 0.8361(7) 0.044(3) Uani 1 1 d . .
H96 H 0.4220 0.7215 0.8337 0.053 Uiso 1 1 calc R U
C97 C 0.812(2) 0.5868(11) 0.3929(11) 0.181(13) Uani 1 1 d G U
H97A H 0.8905 0.5962 0.4189 0.271 Uiso 1 1 calc R U
H97B H 0.7500 0.5687 0.4234 0.271 Uiso 1 1 calc R U
H97C H 0.7767 0.6247 0.3731 0.271 Uiso 1 1 calc R U
C98 C 0.8404(17) 0.5415(10) 0.3359(12) 0.182(11) Uani 1 1 d G U
H98A H 0.7685 0.5417 0.3021 0.219 Uiso 1 1 calc R U
H98B H 0.8470 0.4997 0.3554 0.219 Uiso 1 1 calc R U
C99 C 0.9632(16) 0.5563(8) 0.2992(10) 0.166(10) Uani 1 1 d G U
H99A H 0.9565 0.5981 0.2797 0.199 Uiso 1 1 calc R U
H99B H 1.0350 0.5562 0.3330 0.199 Uiso 1 1 calc R U
C100 C 0.9928(16) 0.5112(7) 0.2419(10) 0.174(10) Uani 1 1 d G U
H10A H 0.9210 0.5113 0.2081 0.209 Uiso 1 1 calc R U
H10B H 0.9995 0.4694 0.2613 0.209 Uiso 1 1 calc R U
C101 C 1.1156(18) 0.5259(9) 0.2052(11) 0.182(11) Uani 1 1 d G U
H10C H 1.1090 0.5677 0.1856 0.218 Uiso 1 1 calc R U
H10D H 1.1875 0.5258 0.2389 0.218 Uiso 1 1 calc R U
C102 C 1.144(2) 0.4806(10) 0.1481(11) 0.178(12) Uani 1 1 d G U
H10E H 1.2302 0.4879 0.1320 0.267 Uiso 1 1 calc R U
H10F H 1.0824 0.4863 0.1102 0.267 Uiso 1 1 calc R U
H10G H 1.1381 0.4386 0.1655 0.267 Uiso 1 1 calc R U

loop_
_atom_site_aniso_label
_atom_site_aniso_U_11
_atom_site_aniso_U_22
_atom_site_aniso_U_33
_atom_site_aniso_U_23
_atom_site_aniso_U_13
_atom_site_aniso_U_12
Pd1 0.0309(4) 0.0472(5) 0.0496(5) -0.0006(4) 0.0029(3) 0.0005(4)
Pd2 0.0344(5) 0.0492(5) 0.0513(5) 0.0007(4) 0.0056(4) 0.0024(4)
P1 0.0312(16) 0.0466(17) 0.0499(18) -0.0020(13) 0.0018(13) 0.0015(13)
P2 0.0310(15) 0.0472(17) 0.0489(18) -0.0011(13) 0.0023(13) 0.0039(13)
N1 0.036(6) 0.061(7) 0.047(6) -0.001(5) 0.006(5) -0.004(5)
N2 0.044(6) 0.064(7) 0.039(6) 0.004(5) 0.010(5) -0.002(5)
O1 0.049(6) 0.065(6) 0.050(5) 0.003(4) 0.010(4) 0.012(5)
O2 0.039(5) 0.069(6) 0.047(5) 0.006(4) 0.007(4) 0.005(4)
O3 0.051(6) 0.084(7) 0.045(5) 0.000(5) 0.004(4) 0.018(5)
O4 0.036(5) 0.072(6) 0.043(5) 0.001(4) 0.006(4) 0.002(4)
C1 0.035(7) 0.057(8) 0.053(8) -0.001(6) -0.002(6) 0.000(6)
C2 0.061(10) 0.058(9) 0.058(9) 0.000(6) 0.006(7) -0.002(7)
C3 0.063(10) 0.070(10) 0.066(10) 0.004(7) 0.013(8) -0.016(8)
C4 0.096(14) 0.061(10) 0.065(11) 0.021(7) -0.007(10) -0.002(9)
C5 0.069(10) 0.055(8) 0.061(9) 0.014(6) -0.020(8) -0.006(7)
C6 0.040(7) 0.053(7) 0.058(8) 0.001(6) -0.005(5) -0.003(6)
C7 0.038(6) 0.042(6) 0.067(8) 0.000(6) -0.003(6) 0.004(6)
C8 0.044(8) 0.061(9) 0.076(11) 0.001(7) 0.001(7) 0.004(7)
C9 0.046(8) 0.052(8) 0.087(12) -0.011(7) 0.000(8) 0.002(6)
C10 0.042(8) 0.060(8) 0.064(9) -0.013(6) 0.012(7) -0.010(6)
C11 0.040(7) 0.048(7) 0.072(10) 0.001(6) 0.002(7) -0.004(6)
C12 0.037(7) 0.039(6) 0.055(7) -0.004(5) 0.000(5) 0.006(5)
C13 0.044(7) 0.061(8) 0.054(8) -0.001(6) 0.005(6) 0.002(6)
C14 0.046(8) 0.063(9) 0.063(9) -0.011(7) -0.007(7) 0.001(6)
C15 0.045(8) 0.069(10) 0.069(10) -0.014(7) -0.011(7) -0.011(7)
C16 0.035(7) 0.051(8) 0.081(10) -0.002(7) 0.001(6) 0.000(6)
C17 0.040(7) 0.059(8) 0.058(8) -0.002(6) 0.000(6) -0.008(6)
C18 0.041(7) 0.045(7) 0.056(8) 0.005(5) 0.004(6) 0.008(5)
C19 0.017(5) 0.053(7) 0.054(7) -0.005(5) 0.004(5) 0.003(5)
C20 0.028(6) 0.050(7) 0.054(7) 0.000(5) 0.003(5) 0.005(5)
C21 0.034(6) 0.044(7) 0.066(8) -0.007(6) 0.003(5) 0.008(5)
C22 0.032(6) 0.056(8) 0.066(9) 0.007(6) -0.007(6) 0.000(5)
C23 0.037(6) 0.059(9) 0.063(8) 0.002(7) -0.003(6) 0.011(6)
C24 0.032(6) 0.057(8) 0.049(7) 0.003(5) 0.004(5) 0.001(5)
C25 0.043(8) 0.072(9) 0.045(7) 0.000(6) 0.010(6) -0.006(6)
C26 0.085(14) 0.109(15) 0.065(11) -0.027(10) 0.027(10) -0.011(11)
C27 0.081(12) 0.058(9) 0.086(12) 0.019(8) 0.028(10) 0.002(9)
C28 0.058(9) 0.067(9) 0.048(8) 0.007(6) 0.004(6) -0.011(7)
C29 0.062(10) 0.089(12) 0.050(8) 0.001(7) 0.009(7) -0.009(8)
C30 0.063(11) 0.085(12) 0.074(11) -0.014(9) -0.003(9) -0.008(9)
C31 0.030(6) 0.036(6) 0.056(7) -0.002(5) -0.004(5) -0.003(5)
C32 0.030(6) 0.054(7) 0.061(8) -0.011(6) 0.004(6) -0.004(5)
C33 0.046(8) 0.057(8) 0.065(9) -0.012(6) 0.007(6) -0.010(6)
C34 0.044(8) 0.053(8) 0.071(9) 0.001(7) 0.003(7) -0.011(6)
C35 0.029(6) 0.049(7) 0.072(9) -0.002(6) 0.003(6) 0.005(5)
C36 0.040(7) 0.044(7) 0.052(7) 0.000(5) 0.002(6) 0.003(5)
C37 0.042(8) 0.066(9) 0.058(8) 0.004(6) 0.014(6) -0.003(6)
C38 0.069(11) 0.086(12) 0.059(10) 0.009(8) 0.016(8) 0.000(9)
C39 0.068(11) 0.090(12) 0.052(9) 0.005(8) -0.004(8) 0.004(9)
C40 0.060(10) 0.078(11) 0.060(9) -0.002(7) -0.006(7) 0.015(8)
C41 0.033(7) 0.068(9) 0.051(7) -0.002(6) -0.003(5) -0.009(6)
C42 0.027(6) 0.054(7) 0.054(7) -0.003(5) 0.006(5) 0.000(5)
C43 0.032(7) 0.050(7) 0.079(10) -0.004(6) 0.013(6) 0.004(5)
C44 0.040(8) 0.069(10) 0.077(11) -0.010(8) 0.011(7) 0.006(7)
C45 0.059(10) 0.080(11) 0.084(12) -0.024(9) 0.021(9) -0.009(9)
C46 0.053(9) 0.082(11) 0.049(8) 0.000(7) 0.017(7) -0.007(8)
C47 0.046(8) 0.073(9) 0.045(7) 0.000(6) 0.002(6) -0.002(7)
C48 0.036(7) 0.055(8) 0.053(8) -0.003(6) 0.000(6) 0.003(6)
C49 0.037(7) 0.061(8) 0.053(8) 0.004(6) 0.002(6) 0.004(6)
C50 0.059(9) 0.058(9) 0.063(9) 0.000(7) 0.016(7) -0.003(7)
C51 0.081(12) 0.077(11) 0.059(10) 0.008(8) 0.012(9) -0.014(9)
C52 0.095(15) 0.084(12) 0.063(10) 0.028(9) 0.011(10) -0.006(11)
C53 0.067(10) 0.059(9) 0.065(10) 0.017(7) 0.009(8) -0.001(7)
C54 0.052(7) 0.060(8) 0.051(7) 0.009(7) -0.001(6) -0.001(7)
C55 0.043(7) 0.047(7) 0.061(7) 0.006(7) -0.008(5) 0.000(7)
C56 0.040(7) 0.056(8) 0.066(9) -0.003(6) -0.005(6) 0.007(6)
C57 0.041(8) 0.065(9) 0.065(9) -0.012(7) 0.003(6) 0.009(6)
C58 0.041(7) 0.064(8) 0.049(7) -0.004(6) 0.008(6) 0.004(6)
C59 0.045(8) 0.061(8) 0.053(8) 0.007(6) 0.001(6) 0.002(6)
C60 0.032(6) 0.039(6) 0.059(8) 0.003(5) 0.004(5) 0.006(5)
C61 0.042(8) 0.066(9) 0.074(10) -0.004(7) -0.005(7) -0.003(7)
C62 0.062(12) 0.078(13) 0.14(2) -0.036(12) -0.010(12) -0.002(10)
C63 0.054(11) 0.077(13) 0.15(2) -0.028(13) 0.002(12) -0.028(9)
C64 0.046(9) 0.054(10) 0.17(2) 0.016(12) 0.027(12) -0.003(7)
C65 0.034(8) 0.060(9) 0.125(16) 0.006(9) 0.017(9) -0.009(7)
C66 0.048(8) 0.054(8) 0.068(9) 0.005(6) 0.006(7) 0.003(6)
C67 0.027(6) 0.042(7) 0.060(8) 0.004(5) 0.004(5) 0.000(5)
C68 0.046(8) 0.061(8) 0.047(7) -0.005(6) 0.010(6) 0.007(6)
C69 0.048(8) 0.067(10) 0.058(8) 0.004(6) -0.002(6) 0.013(7)
C70 0.043(7) 0.059(8) 0.057(8) 0.002(6) 0.003(6) 0.013(7)
C71 0.037(7) 0.051(8) 0.061(8) -0.007(6) 0.001(6) 0.000(5)
C72 0.036(7) 0.055(8) 0.049(7) 0.003(5) 0.004(5) 0.008(5)
C73 0.057(9) 0.122(14) 0.052(8) -0.009(8) 0.004(7) 0.002(9)
C74 0.084(12) 0.152(17) 0.055(10) 0.001(11) 0.013(9) -0.004(12)
C75 0.105(14) 0.18(2) 0.094(15) -0.035(14) 0.007(12) -0.042(14)
C76 0.049(8) 0.065(8) 0.043(7) -0.005(6) 0.014(6) -0.001(6)
C77 0.050(9) 0.067(10) 0.087(12) 0.001(8) 0.004(8) -0.013(7)
C78 0.062(10) 0.095(12) 0.050(8) -0.009(8) 0.011(7) 0.001(9)
C79 0.036(6) 0.033(6) 0.053(7) -0.002(5) -0.002(5) 0.006(5)
C80 0.029(6) 0.045(7) 0.083(10) -0.007(6) -0.009(6) 0.003(5)
C81 0.060(9) 0.040(7) 0.078(10) -0.010(6) -0.006(7) -0.003(6)
C82 0.044(8) 0.048(8) 0.066(9) -0.003(6) -0.001(6) -0.001(6)
C83 0.036(7) 0.049(7) 0.061(8) 0.003(6) -0.004(6) 0.005(5)
C84 0.030(6) 0.057(8) 0.043(7) 0.001(5) 0.002(5) 0.007(5)
C85 0.039(7) 0.124(13) 0.054(7) 0.005(7) 0.005(6) 0.008(8)
C86 0.054(9) 0.156(15) 0.068(9) 0.003(9) 0.018(7) 0.010(9)
C87 0.061(10) 0.144(15) 0.084(10) -0.020(9) 0.015(7) 0.001(9)
C88 0.042(7) 0.088(11) 0.096(9) -0.019(8) 0.021(7) 0.004(7)
C89 0.036(7) 0.061(8) 0.091(9) -0.007(6) 0.010(6) 0.010(6)
C90 0.037(6) 0.062(7) 0.051(7) -0.003(5) 0.009(5) 0.005(6)
C91 0.027(6) 0.075(10) 0.060(9) -0.005(7) 0.000(6) -0.004(6)
C92 0.048(8) 0.080(11) 0.056(8) -0.009(7) -0.006(7) 0.004(7)
C93 0.046(8) 0.086(12) 0.061(9) -0.004(8) -0.002(7) -0.010(7)
C94 0.047(8) 0.096(12) 0.059(9) 0.000(8) 0.003(7) -0.014(8)
C95 0.049(8) 0.070(10) 0.058(8) -0.004(7) 0.004(7) -0.013(7)
C96 0.034(6) 0.051(7) 0.047(7) 0.002(5) 0.006(5) -0.002(5)
C97 0.21(3) 0.14(2) 0.20(3) 0.05(2) -0.03(2) -0.07(2)
C98 0.17(2) 0.16(2) 0.21(2) 0.081(18) -0.068(19) -0.049(19)
C99 0.151(18) 0.147(19) 0.20(2) 0.092(15) -0.083(16) -0.044(16)
C100 0.166(19) 0.15(2) 0.20(2) 0.078(15) -0.099(16) -0.028(17)
C101 0.18(2) 0.16(2) 0.20(2) 0.083(17) -0.092(18) -0.036(19)
C102 0.23(3) 0.087(18) 0.21(3) 0.049(17) -0.10(2) 0.002(19)

loop_
_atom_type_symbol
_atom_type_description
_atom_type_scat_dispersion_real
_atom_type_scat_dispersion_imag
_atom_type_scat_source
C C 0.0181 0.0091 'International Tables Vol C Tables 4.2.6.8 and 6.1.1.4'
H H 0.0000 0.0000 'International Tables Vol C Tables 4.2.6.8 and 6.1.1.4'
N N 0.0311 0.0180 'International Tables Vol C Tables 4.2.6.8 and 6.1.1.4'
O O 0.0492 0.0322 'International Tables Vol C Tables 4.2.6.8 and 6.1.1.4'
P P 0.2955 0.4335 'International Tables Vol C Tables 4.2.6.8 and 6.1.1.4'
Pd Pd 0.1215 3.9337 'International Tables Vol C Tables 4.2.6.8 and 6.1.1.4'

loop_
_geom_angle_atom_site_label_1
_geom_angle_atom_site_label_2
_geom_angle_atom_site_label_3
_geom_angle
C18 Pd1 N1 87.1(5)
C18 Pd1 P1 89.9(4)
N1 Pd1 P1 174.4(3)
C18 Pd1 C19 170.2(5)
N1 Pd1 C19 102.1(4)
P1 Pd1 C19 81.2(3)
C66 Pd2 N2 86.8(5)
C66 Pd2 P2 90.5(4)
N2 Pd2 P2 175.9(3)
C66 Pd2 C67 171.7(5)
N2 Pd2 C67 101.3(5)
P2 Pd2 C67 81.6(3)
C36 P1 C48 106.8(7)
C36 P1 C42 103.7(6)
C48 P1 C42 106.9(6)
C36 P1 Pd1 108.2(4)
C48 P1 Pd1 110.7(5)
C42 P1 Pd1 119.6(4)
C84 P2 C90 106.6(7)
C84 P2 C96 103.4(6)
C90 P2 C96 106.4(6)
C84 P2 Pd2 107.5(4)
C90 P2 Pd2 113.2(5)
C96 P2 Pd2 118.7(5)
C1 N1 C12 106.1(12)
C1 N1 Pd1 126.3(9)
C12 N1 Pd1 126.8(9)
C49 N2 C60 106.2(12)
C49 N2 Pd2 126.4(9)
C60 N2 Pd2 127.2(9)
C20 O1 C25 119.4(11)
C24 O2 C28 118.9(11)
C68 O3 C73 118.4(12)
C72 O4 C76 118.1(11)
N1 C1 C2 128.0(14)
N1 C1 C6 112.1(12)
C2 C1 C6 119.8(14)
C1 C2 C3 118.0(15)
C1 C2 H2 121.0
C3 C2 H2 121.0
C4 C3 C2 121.1(16)
C4 C3 H3 119.4
C2 C3 H3 119.4
C5 C4 C3 122.6(15)
C5 C4 H4 118.7
C3 C4 H4 118.7
C4 C5 C6 118.0(16)
C4 C5 H5 121.0
C6 C5 H5 121.0
C5 C6 C1 120.5(14)
C5 C6 C7 134.1(15)
C1 C6 C7 105.4(12)
C8 C7 C12 119.3(13)
C8 C7 C6 134.7(14)
C12 C7 C6 105.8(12)
C9 C8 C7 118.2(15)
C9 C8 H8 120.9
C7 C8 H8 120.9
C8 C9 C10 121.7(15)
C8 C9 H9 119.1
C10 C9 H9 119.1
C11 C10 C9 121.0(15)
C11 C10 H10 119.5
C9 C10 H10 119.5
C12 C11 C10 119.0(14)
C12 C11 H11 120.5
C10 C11 H11 120.5
C11 C12 N1 128.8(12)
C11 C12 C7 120.6(12)
N1 C12 C7 110.6(12)
C14 C13 C18 121.2(14)
C14 C13 H13 119.4
C18 C13 H13 119.4
C15 C14 C13 120.9(15)
C15 C14 H14 119.6
C13 C14 H14 119.6
C14 C15 C16 120.1(14)
C14 C15 H15 119.9
C16 C15 H15 119.9
C17 C16 C15 119.6(14)
C17 C16 H16 120.2
C15 C16 H16 120.2
C16 C17 C18 119.8(14)
C16 C17 H17 120.1
C18 C17 H17 120.1
C13 C18 C17 118.2(13)
C13 C18 Pd1 120.6(10)
C17 C18 Pd1 121.1(10)
C24 C19 C20 117.4(11)
C24 C19 C31 121.2(11)
C20 C19 C31 115.9(11)
C24 C19 Pd1 91.4(8)
C20 C19 Pd1 93.8(8)
C31 C19 Pd1 108.2(7)
O1 C20 C21 124.4(12)
O1 C20 C19 114.2(11)
C21 C20 C19 121.4(13)
C20 C21 C22 118.6(13)
C20 C21 H21 120.7
C22 C21 H21 120.7
C23 C22 C21 121.5(13)
C23 C22 H22 119.2
C21 C22 H22 119.2
C22 C23 C24 120.0(13)
C22 C23 H23 120.0
C24 C23 H23 120.0
O2 C24 C23 125.0(12)
O2 C24 C19 114.0(11)
C23 C24 C19 120.9(12)
O1 C25 C27 105.1(13)
O1 C25 C26 107.6(13)
C27 C25 C26 111.8(15)
O1 C25 H25 110.7
C27 C25 H25 110.7
C26 C25 H25 110.7
C25 C26 H26A 109.5
C25 C26 H26B 109.5
H26A C26 H26B 109.5
C25 C26 H26C 109.5
H26A C26 H26C 109.5
H26B C26 H26C 109.5
C25 C27 H27A 109.5
C25 C27 H27B 109.5
H27A C27 H27B 109.5
C25 C27 H27C 109.5
H27A C27 H27C 109.5
H27B C27 H27C 109.5
O2 C28 C30 107.6(12)
O2 C28 C29 104.8(12)
C30 C28 C29 111.6(14)
O2 C28 H28 110.9
C30 C28 H28 110.9
C29 C28 H28 110.9
C28 C29 H29A 109.5
C28 C29 H29B 109.5
H29A C29 H29B 109.5
C28 C29 H29C 109.5
H29A C29 H29C 109.5
H29B C29 H29C 109.5
C28 C30 H30A 109.5
C28 C30 H30B 109.5
H30A C30 H30B 109.5
C28 C30 H30C 109.5
H30A C30 H30C 109.5
H30B C30 H30C 109.5
C36 C31 C32 118.9(12)
C36 C31 C19 124.5(11)
C32 C31 C19 116.5(11)
C33 C32 C31 121.1(13)
C33 C32 H32 119.5
C31 C32 H32 119.5
C34 C33 C32 120.3(13)
C34 C33 H33 119.9
C32 C33 H33 119.9
C33 C34 C35 119.4(14)
C33 C34 H34 120.3
C35 C34 H34 120.3
C34 C35 C36 122.2(13)
C34 C35 H35 118.9
C36 C35 H35 118.9
C31 C36 C35 118.0(12)
C31 C36 P1 117.8(10)
C35 C36 P1 124.2(10)
C38 C37 C42 111.4(13)
C38 C37 H37A 109.4
C42 C37 H37A 109.4
C38 C37 H37B 109.4
C42 C37 H37B 109.4
H37A C37 H37B 108.0
C39 C38 C37 111.6(14)
C39 C38 H38A 109.3
C37 C38 H38A 109.3
C39 C38 H38B 109.3
C37 C38 H38B 109.3
H38A C38 H38B 108.0
C40 C39 C38 109.9(15)
C40 C39 H39A 109.7
C38 C39 H39A 109.7
C40 C39 H39B 109.7
C38 C39 H39B 109.7
H39A C39 H39B 108.2
C39 C40 C41 109.6(13)
C39 C40 H40A 109.7
C41 C40 H40A 109.7
C39 C40 H40B 109.7
C41 C40 H40B 109.7
H40A C40 H40B 108.2
C42 C41 C40 111.6(12)
C42 C41 H41A 109.3
C40 C41 H41A 109.3
C42 C41 H41B 109.3
C40 C41 H41B 109.3
H41A C41 H41B 108.0
C41 C42 C37 111.2(12)
C41 C42 P1 114.7(9)
C37 C42 P1 108.1(9)
C41 C42 H42 107.5
C37 C42 H42 107.5
P1 C42 H42 107.5
C44 C43 C48 110.2(12)
C44 C43 H43A 109.6
C48 C43 H43A 109.6
C44 C43 H43B 109.6
C48 C43 H43B 109.6
H43A C43 H43B 108.1
C45 C44 C43 112.2(14)
C45 C44 H44A 109.2
C43 C44 H44A 109.2
C45 C44 H44B 109.2
C43 C44 H44B 109.2
H44A C44 H44B 107.9
C44 C45 C46 111.9(13)
C44 C45 H45A 109.2
C46 C45 H45A 109.2
C44 C45 H45B 109.2
C46 C45 H45B 109.2
H45A C45 H45B 107.9
C47 C46 C45 109.4(13)
C47 C46 H46A 109.8
C45 C46 H46A 109.8
C47 C46 H46B 109.8
C45 C46 H46B 109.8
H46A C46 H46B 108.2
C46 C47 C48 112.0(12)
C46 C47 H47A 109.2
C48 C47 H47A 109.2
C46 C47 H47B 109.2
C48 C47 H47B 109.2
H47A C47 H47B 107.9
C47 C48 C43 108.1(12)
C47 C48 P1 111.4(10)
C43 C48 P1 117.4(10)
C47 C48 H48 106.4
C43 C48 H48 106.4
P1 C48 H48 106.4
N2 C49 C50 127.0(14)
N2 C49 C54 112.0(12)
C50 C49 C54 121.0(14)
C51 C50 C49 117.3(16)
C51 C50 H50 121.4
C49 C50 H50 121.4
C52 C51 C50 122.6(17)
C52 C51 H51 118.7
C50 C51 H51 118.7
C53 C52 C51 120.6(16)
C53 C52 H52 119.7
C51 C52 H52 119.7
C52 C53 C54 118.6(16)
C52 C53 H53 120.7
C54 C53 H53 120.7
C49 C54 C53 119.9(14)
C49 C54 C55 106.0(13)
C53 C54 C55 134.1(16)
C56 C55 C60 118.8(13)
C56 C55 C54 135.7(14)
C60 C55 C54 105.4(13)
C57 C56 C55 119.1(13)
C57 C56 H56 120.4
C55 C56 H56 120.4
C56 C57 C58 121.7(13)
C56 C57 H57 119.2
C58 C57 H57 119.2
C59 C58 C57 120.5(14)
C59 C58 H58 119.8
C57 C58 H58 119.8
C60 C59 C58 118.3(14)
C60 C59 H59 120.9
C58 C59 H59 120.9
C59 C60 N2 128.0(12)
C59 C60 C55 121.6(13)
N2 C60 C55 110.4(12)
C66 C61 C62 121.3(18)
C66 C61 H61 119.3
C62 C61 H61 119.3
C63 C62 C61 120(2)
C63 C62 H62 119.8
C61 C62 H62 119.8
C62 C63 C64 120.8(18)
C62 C63 H63 119.6
C64 C63 H63 119.6
C65 C64 C63 118.2(18)
C65 C64 H64 120.9
C63 C64 H64 120.9
C64 C65 C66 119(2)
C64 C65 H65 120.3
C66 C65 H65 120.3
C61 C66 C65 119.8(16)
C61 C66 Pd2 119.3(12)
C65 C66 Pd2 120.8(13)
C72 C67 C68 116.6(12)
C72 C67 C79 119.0(12)
C68 C67 C79 119.2(12)
C72 C67 Pd2 89.9(9)
C68 C67 Pd2 94.0(9)
C79 C67 Pd2 108.6(8)
O3 C68 C69 125.2(13)
O3 C68 C67 113.3(12)
C69 C68 C67 121.5(13)
C70 C69 C68 119.4(14)
C70 C69 H69 120.3
C68 C69 H69 120.3
C71 C70 C69 121.3(13)
C71 C70 H70 119.4
C69 C70 H70 119.4
C70 C71 C72 120.5(13)
C70 C71 H71 119.7
C72 C71 H71 119.7
O4 C72 C71 124.3(12)
O4 C72 C67 115.1(11)
C71 C72 C67 120.6(13)
O3 C73 C75 109.7(18)
O3 C73 C74 105.4(14)
C75 C73 C74 114.9(19)
O3 C73 H73 108.9
C75 C73 H73 108.9
C74 C73 H73 108.9
C73 C74 H74A 109.5
C73 C74 H74B 109.5
H74A C74 H74B 109.5
C73 C74 H74C 109.5
H74A C74 H74C 109.5
H74B C74 H74C 109.5
C73 C75 H75A 109.5
C73 C75 H75B 109.5
H75A C75 H75B 109.5
C73 C75 H75C 109.5
H75A C75 H75C 109.5
H75B C75 H75C 109.5
O4 C76 C77 109.0(12)
O4 C76 C78 106.3(12)
C77 C76 C78 111.4(14)
O4 C76 H76 110.0
C77 C76 H76 110.0
C78 C76 H76 110.0
C76 C77 H77A 109.5
C76 C77 H77B 109.5
H77A C77 H77B 109.5
C76 C77 H77C 109.5
H77A C77 H77C 109.5
H77B C77 H77C 109.5
C76 C78 H78A 109.5
C76 C78 H78B 109.5
H78A C78 H78B 109.5
C76 C78 H78C 109.5
H78A C78 H78C 109.5
H78B C78 H78C 109.5
C80 C79 C84 119.2(11)
C80 C79 C67 117.1(11)
C84 C79 C67 123.7(12)
C79 C80 C81 122.9(12)
C79 C80 H80 118.6
C81 C80 H80 118.6
C82 C81 C80 116.6(13)
C82 C81 H81 121.7
C80 C81 H81 121.7
C81 C82 C83 121.4(13)
C81 C82 H82 119.3
C83 C82 H82 119.3
C82 C83 C84 121.7(12)
C82 C83 H83 119.2
C84 C83 H83 119.2
C83 C84 C79 118.1(12)
C83 C84 P2 123.4(10)
C79 C84 P2 118.4(10)
C86 C85 C90 111.0(14)
C86 C85 H85A 109.4
C90 C85 H85A 109.4
C86 C85 H85B 109.4
C90 C85 H85B 109.4
H85A C85 H85B 108.0
C85 C86 C87 110.2(19)
C85 C86 H86A 109.6
C87 C86 H86A 109.6
C85 C86 H86B 109.6
C87 C86 H86B 109.6
H86A C86 H86B 108.1
C88 C87 C86 110.4(18)
C88 C87 H87A 109.6
C86 C87 H87A 109.6
C88 C87 H87B 109.6
C86 C87 H87B 109.6
H87A C87 H87B 108.1
C87 C88 C89 113.2(16)
C87 C88 H88A 108.9
C89 C88 H88A 108.9
C87 C88 H88B 108.9
C89 C88 H88B 108.9
H88A C88 H88B 107.8
C88 C89 C90 109.9(14)
C88 C89 H89A 109.7
C90 C89 H89A 109.7
C88 C89 H89B 109.7
C90 C89 H89B 109.7
H89A C89 H89B 108.2
C89 C90 C85 109.4(13)
C89 C90 P2 117.6(11)
C85 C90 P2 110.4(10)
C89 C90 H90 106.2
C85 C90 H90 106.2
P2 C90 H90 106.2
C92 C91 C96 111.6(12)
C92 C91 H91A 109.3
C96 C91 H91A 109.3
C92 C91 H91B 109.3
C96 C91 H91B 109.3
H91A C91 H91B 108.0
C91 C92 C93 112.8(13)
C91 C92 H92A 109.0
C93 C92 H92A 109.0
C91 C92 H92B 109.0
C93 C92 H92B 109.0
H92A C92 H92B 107.8
C94 C93 C92 109.5(13)
C94 C93 H93A 109.8
C92 C93 H93A 109.8
C94 C93 H93B 109.8
C92 C93 H93B 109.8
H93A C93 H93B 108.2
C93 C94 C95 112.3(13)
C93 C94 H94A 109.1
C95 C94 H94A 109.1
C93 C94 H94B 109.1
C95 C94 H94B 109.1
H94A C94 H94B 107.9
C96 C95 C94 112.5(13)
C96 C95 H95A 109.1
C94 C95 H95A 109.1
C96 C95 H95B 109.1
C94 C95 H95B 109.1
H95A C95 H95B 107.8
C95 C96 C91 111.1(11)
C95 C96 P2 108.6(9)
C91 C96 P2 115.0(9)
C95 C96 H96 107.3
C91 C96 H96 107.3
P2 C96 H96 107.3
C98 C97 H97A 109.5
C98 C97 H97B 109.5
H97A C97 H97B 109.5
C98 C97 H97C 109.5
H97A C97 H97C 109.5
H97B C97 H97C 109.5
C97 C98 C99 113.3
C97 C98 H98A 108.9
C99 C98 H98A 108.9
C97 C98 H98B 108.9
C99 C98 H98B 108.9
H98A C98 H98B 107.7
C100 C99 C98 113.7
C100 C99 H99A 108.8
C98 C99 H99A 108.8
C100 C99 H99B 108.8
C98 C99 H99B 108.8
H99A C99 H99B 107.7
C99 C100 C101 113.7
C99 C100 H10A 108.8
C101 C100 H10A 108.8
C99 C100 H10B 108.8
C101 C100 H10B 108.8
H10A C100 H10B 107.7
C102 C101 C100 113.3
C102 C101 H10C 108.9
C100 C101 H10C 108.9
C102 C101 H10D 108.9
C100 C101 H10D 108.9
H10C C101 H10D 107.7
C101 C102 H10E 109.5
C101 C102 H10F 109.5
H10E C102 H10F 109.5
C101 C102 H10G 109.5
H10E C102 H10G 109.5
H10F C102 H10G 109.5

loop_
_geom_bond_atom_site_label_1
_geom_bond_atom_site_label_2
_geom_bond_distance
Pd1 C18 1.996(14)
Pd1 N1 2.043(12)
Pd1 P1 2.269(3)
Pd1 C19 2.491(12)
Pd2 C66 2.013(16)
Pd2 N2 2.044(12)
Pd2 P2 2.268(3)
Pd2 C67 2.480(13)
P1 C36 1.783(14)
P1 C48 1.829(14)
P1 C42 1.835(14)
P2 C84 1.790(15)
P2 C90 1.819(13)
P2 C96 1.825(13)
N1 C1 1.364(18)
N1 C12 1.405(16)
N2 C49 1.364(18)
N2 C60 1.398(17)
O1 C20 1.359(16)
O1 C25 1.449(16)
O2 C24 1.348(15)
O2 C28 1.463(16)
O3 C68 1.383(15)
O3 C73 1.437(19)
O4 C72 1.360(16)
O4 C76 1.444(15)
C1 C2 1.40(2)
C1 C6 1.43(2)
C2 C3 1.42(2)
C2 H2 0.9500
C3 C4 1.38(2)
C3 H3 0.9500
C4 C5 1.37(3)
C4 H4 0.9500
C5 C6 1.42(2)
C5 H5 0.9500
C6 C7 1.444(19)
C7 C8 1.428(19)
C7 C12 1.430(18)
C8 C9 1.37(2)
C8 H8 0.9500
C9 C10 1.40(2)
C9 H9 0.9500
C10 C11 1.39(2)
C10 H10 0.9500
C11 C12 1.38(2)
C11 H11 0.9500
C13 C14 1.37(2)
C13 C18 1.393(19)
C13 H13 0.9500
C14 C15 1.36(2)
C14 H14 0.9500
C15 C16 1.40(2)
C15 H15 0.9500
C16 C17 1.40(2)
C16 H16 0.9500
C17 C18 1.415(19)
C17 H17 0.9500
C19 C24 1.425(18)
C19 C20 1.428(17)
C19 C31 1.489(17)
C20 C21 1.390(17)
C21 C22 1.41(2)
C21 H21 0.9500
C22 C23 1.38(2)
C22 H22 0.9500
C23 C24 1.382(18)
C23 H23 0.9500
C25 C27 1.52(2)
C25 C26 1.52(2)
C25 H25 1.0000
C26 H26A 0.9800
C26 H26B 0.9800
C26 H26C 0.9800
C27 H27A 0.9800
C27 H27B 0.9800
C27 H27C 0.9800
C28 C30 1.50(2)
C28 C29 1.51(2)
C28 H28 1.0000
C29 H29A 0.9800
C29 H29B 0.9800
C29 H29C 0.9800
C30 H30A 0.9800
C30 H30B 0.9800
C30 H30C 0.9800
C31 C36 1.405(17)
C31 C32 1.406(17)
C32 C33 1.40(2)
C32 H32 0.9500
C33 C34 1.38(2)
C33 H33 0.9500
C34 C35 1.373(19)
C34 H34 0.9500
C35 C36 1.425(18)
C35 H35 0.9500
C37 C38 1.54(2)
C37 C42 1.545(17)
C37 H37A 0.9900
C37 H37B 0.9900
C38 C39 1.53(2)
C38 H38A 0.9900
C38 H38B 0.9900
C39 C40 1.52(2)
C39 H39A 0.9900
C39 H39B 0.9900
C40 C41 1.54(2)
C40 H40A 0.9900
C40 H40B 0.9900
C41 C42 1.538(16)
C41 H41A 0.9900
C41 H41B 0.9900
C42 H42 1.0000
C43 C44 1.514(19)
C43 C48 1.560(18)
C43 H43A 0.9900
C43 H43B 0.9900
C44 C45 1.51(3)
C44 H44A 0.9900
C44 H44B 0.9900
C45 C46 1.55(2)
C45 H45A 0.9900
C45 H45B 0.9900
C46 C47 1.525(18)
C46 H46A 0.9900
C46 H46B 0.9900
C47 C48 1.528(19)
C47 H47A 0.9900
C47 H47B 0.9900
C48 H48 1.0000
C49 C50 1.40(2)
C49 C54 1.41(2)
C50 C51 1.39(2)
C50 H50 0.9500
C51 C52 1.38(3)
C51 H51 0.9500
C52 C53 1.38(2)
C52 H52 0.9500
C53 C54 1.41(2)
C53 H53 0.9500
C54 C55 1.441(19)
C55 C56 1.41(2)
C55 C60 1.427(18)
C56 C57 1.36(2)
C56 H56 0.9500
C57 C58 1.40(2)
C57 H57 0.9500
C58 C59 1.400(19)
C58 H58 0.9500
C59 C60 1.38(2)
C59 H59 0.9500
C61 C66 1.36(2)
C61 C62 1.39(2)
C61 H61 0.9500
C62 C63 1.35(3)
C62 H62 0.9500
C63 C64 1.43(3)
C63 H63 0.9500
C64 C65 1.40(3)
C64 H64 0.9500
C65 C66 1.42(2)
C65 H65 0.9500
C67 C72 1.422(18)
C67 C68 1.428(19)
C67 C79 1.495(16)
C68 C69 1.385(19)
C69 C70 1.38(2)
C69 H69 0.9500
C70 C71 1.36(2)
C70 H70 0.9500
C71 C72 1.392(18)
C71 H71 0.9500
C73 C75 1.48(3)
C73 C74 1.51(2)
C73 H73 1.0000
C74 H74A 0.9800
C74 H74B 0.9800
C74 H74C 0.9800
C75 H75A 0.9800
C75 H75B 0.9800
C75 H75C 0.9800
C76 C77 1.52(2)
C76 C78 1.53(2)
C76 H76 1.0000
C77 H77A 0.9800
C77 H77B 0.9800
C77 H77C 0.9800
C78 H78A 0.9800
C78 H78B 0.9800
C78 H78C 0.9800
C79 C80 1.391(18)
C79 C84 1.406(17)
C80 C81 1.422(19)
C80 H80 0.9500
C81 C82 1.39(2)
C81 H81 0.9500
C82 C83 1.390(19)
C82 H82 0.9500
C83 C84 1.405(18)
C83 H83 0.9500
C85 C86 1.53(2)
C85 C90 1.54(2)
C85 H85A 0.9900
C85 H85B 0.9900
C86 C87 1.54(3)
C86 H86A 0.9900
C86 H86B 0.9900
C87 C88 1.48(3)
C87 H87A 0.9900
C87 H87B 0.9900
C88 C89 1.52(2)
C88 H88A 0.9900
C88 H88B 0.9900
C89 C90 1.540(19)
C89 H89A 0.9900
C89 H89B 0.9900
C90 H90 1.0000
C91 C92 1.53(2)
C91 C96 1.530(17)
C91 H91A 0.9900
C91 H91B 0.9900
C92 C93 1.54(2)
C92 H92A 0.9900
C92 H92B 0.9900
C93 C94 1.51(2)
C93 H93A 0.9900
C93 H93B 0.9900
C94 C95 1.55(2)
C94 H94A 0.9900
C94 H94B 0.9900
C95 C96 1.527(18)
C95 H95A 0.9900
C95 H95B 0.9900
C96 H96 1.0000
C97 C98 1.5289
C97 H97A 0.9800
C97 H97B 0.9800
C97 H97C 0.9800
C98 C99 1.5308
C98 H98A 0.9900
C98 H98B 0.9900
C99 C100 1.5300
C99 H99A 0.9900
C99 H99B 0.9900
C100 C101 1.5307
C100 H10A 0.9900
C100 H10B 0.9900
C101 C102 1.5289
C101 H10C 0.9900
C101 H10D 0.9900
C102 H10E 0.9800
C102 H10F 0.9800
C102 H10G 0.9800
